data_4115165
loop_
_publ_author_name
'David M. Jenkins'
'Theodore A. Betley'
'Jonas C. Peters'

_publ_section_title
;
 Oxidative Group Transfer to Co(I) Affords a Terminal Co(III) Imido
 Complex
;
_journal_name_full 'Journal of the American Chemical Society'
_journal_page_first 11238
_journal_page_last 11239
_journal_paper_doi 10.1021/ja026852b
_journal_volume 124
_journal_year 2002
_chemical_formula_sum 'C55 H51 B Co N P3'
_chemical_formula_weight 888.62
_chemical_name_systematic
; 
 ? 
;
_space_group_IT_number 14
_symmetry_cell_setting monoclinic
_symmetry_space_group_name_Hall '-P 2ybc'
_symmetry_space_group_name_H-M 'P 1 21/c 1'
_atom_sites_solution_hydrogens geom
_atom_sites_solution_primary direct
_atom_sites_solution_secondary difmap
_audit_creation_method SHELXL-97
_cell_angle_alpha 90.00
_cell_angle_beta 96.2060(10)
_cell_angle_gamma 90.00
_cell_formula_units_Z 4
_cell_length_a 14.1174(11)
_cell_length_b 14.3252(11)
_cell_length_c 22.3306(18)
_cell_measurement_temperature 96(2)
_cell_volume 4489.6(6)
_computing_cell_refinement 'Bruker XSCANS'
_computing_data_collection 'Bruker XSCANS'
_computing_data_reduction 'Bruker SHELXTL'
_computing_molecular_graphics 'Bruker SHELXTL'
_computing_publication_material 'Bruker SHELXTL'
_computing_structure_refinement 'SHELXL-97 (Sheldrick, 1997)'
_computing_structure_solution 'SHELXS-97 (Sheldrick, 1990)'
_diffrn_ambient_temperature 96(2)
_diffrn_measured_fraction_theta_full 0.952
_diffrn_measured_fraction_theta_max 0.952
_diffrn_measurement_device_type 'Bruker P4'
_diffrn_measurement_method '\w scans'
_diffrn_radiation_monochromator graphite
_diffrn_radiation_source 'fine-focus sealed tube'
_diffrn_radiation_type MoK\a
_diffrn_radiation_wavelength 0.71073
_diffrn_reflns_av_R_equivalents 0.0623
_diffrn_reflns_av_sigmaI/netI 0.0428
_diffrn_reflns_limit_h_max 18
_diffrn_reflns_limit_h_min -18
_diffrn_reflns_limit_k_max 19
_diffrn_reflns_limit_k_min -19
_diffrn_reflns_limit_l_max 29
_diffrn_reflns_limit_l_min -29
_diffrn_reflns_number 90790
_diffrn_reflns_theta_full 28.42
_diffrn_reflns_theta_max 28.42
_diffrn_reflns_theta_min 1.45
_exptl_absorpt_coefficient_mu 0.528
_exptl_absorpt_correction_type none
_exptl_crystal_colour wine
_exptl_crystal_density_diffrn 1.315
_exptl_crystal_description blocks
_exptl_crystal_F_000 1860
_exptl_crystal_size_max 0.311
_exptl_crystal_size_mid 0.178
_exptl_crystal_size_min 0.178
_refine_diff_density_max 0.616
_refine_diff_density_min -0.359
_refine_diff_density_rms 0.067
_refine_ls_extinction_method none
_refine_ls_goodness_of_fit_ref 1.670
_refine_ls_hydrogen_treatment mixed
_refine_ls_matrix_type full
_refine_ls_number_parameters 551
_refine_ls_number_reflns 10748
_refine_ls_number_restraints 0
_refine_ls_restrained_S_all 1.670
_refine_ls_R_factor_all 0.0709
_refine_ls_R_factor_gt 0.0415
_refine_ls_shift/su_max 2.332
_refine_ls_shift/su_mean 0.138
_refine_ls_structure_factor_coef Fsqd
_refine_ls_weighting_details 'calc w=1/[\s^2^(Fo^2^)+(0.0200P)^2^+0.0000P] where P=(Fo^2^+2Fc^2^)/3'
_refine_ls_weighting_scheme calc
_refine_ls_wR_factor_gt 0.0797
_refine_ls_wR_factor_ref 0.0844
_reflns_number_gt 7706
_reflns_number_total 10748
_reflns_threshold_expression >2sigma(I)
_cod_data_source_file ja026852b_s3_1.cif
_cod_data_source_block dmj05
_cod_database_code 4115165

loop_
_symmetry_equiv_pos_as_xyz
'x, y, z'
'-x, y+1/2, -z+1/2'
'-x, -y, -z'
'x, -y-1/2, z-1/2'

loop_
_atom_site_label
_atom_site_type_symbol
_atom_site_fract_x
_atom_site_fract_y
_atom_site_fract_z
_atom_site_U_iso_or_equiv
_atom_site_adp_type
_atom_site_occupancy
_atom_site_symmetry_multiplicity
_atom_site_calc_flag
_atom_site_refinement_flags
Co Co 0.306682(18) 0.334066(18) 0.221164(12) 0.02040(7) Uani 1 1 d .
P1 P 0.17885(3) 0.39091(3) 0.25342(2) 0.01879(11) Uani 1 1 d .
P2 P 0.22902(3) 0.22023(3) 0.17240(2) 0.01957(12) Uani 1 1 d .
P3 P 0.28532(3) 0.41817(3) 0.14050(2) 0.02092(12) Uani 1 1 d .
B B 0.08611(15) 0.35903(15) 0.13206(10) 0.0195(5) Uani 1 1 d .
N N 0.40307(11) 0.33484(11) 0.27068(7) 0.0226(4) Uani 1 1 d .
C1 C -0.01369(13) 0.36869(12) 0.08901(8) 0.0185(4) Uani 1 1 d .
C2 C -0.09219(13) 0.42026(13) 0.10299(8) 0.0222(4) Uani 1 1 d .
H2 H -0.0878 0.4530 0.1402 0.027 Uiso 1 1 calc R
C3 C -0.17680(13) 0.42577(14) 0.06463(8) 0.0248(4) Uani 1 1 d .
H3 H -0.2285 0.4617 0.0760 0.030 Uiso 1 1 calc R
C4 C -0.18582(14) 0.37943(13) 0.01039(9) 0.0249(4) Uani 1 1 d .
H4 H -0.2435 0.3827 -0.0157 0.030 Uiso 1 1 calc R
C5 C -0.10943(14) 0.32792(14) -0.00560(9) 0.0275(5) Uani 1 1 d .
H5 H -0.1143 0.2957 -0.0430 0.033 Uiso 1 1 calc R
C6 C -0.02589(14) 0.32338(13) 0.03298(9) 0.0246(4) Uani 1 1 d .
H6 H 0.0257 0.2879 0.0209 0.030 Uiso 1 1 calc R
C7 C 0.08126(13) 0.41559(13) 0.19614(8) 0.0188(4) Uani 1 1 d .
H7A H 0.0207 0.3995 0.2122 0.023 Uiso 1 1 calc R
H7B H 0.0803 0.4835 0.1878 0.023 Uiso 1 1 calc R
C8 C 0.10634(12) 0.24650(13) 0.14647(9) 0.0209(4) Uani 1 1 d .
H8A H 0.0873 0.2102 0.1094 0.025 Uiso 1 1 calc R
H8B H 0.0657 0.2260 0.1775 0.025 Uiso 1 1 calc R
C9 C 0.17322(12) 0.40209(13) 0.09470(8) 0.0198(4) Uani 1 1 d .
H9A H 0.1523 0.4630 0.0769 0.024 Uiso 1 1 calc R
H9B H 0.1832 0.3593 0.0611 0.024 Uiso 1 1 calc R
C10 C 0.19743(13) 0.49793(13) 0.29869(8) 0.0220(4) Uani 1 1 d .
C11 C 0.28407(16) 0.51553(18) 0.33100(12) 0.0566(8) Uani 1 1 d .
H11 H 0.3350 0.4726 0.3292 0.068 Uiso 1 1 calc R
C12 C 0.29805(17) 0.59498(19) 0.36608(14) 0.0712(10) Uani 1 1 d .
H12 H 0.3582 0.6056 0.3885 0.085 Uiso 1 1 calc R
C13 C 0.22600(15) 0.65865(15) 0.36888(10) 0.0366(5) Uani 1 1 d .
H13 H 0.2359 0.7131 0.3930 0.044 Uiso 1 1 calc R
C14 C 0.14029(15) 0.64272(14) 0.33658(8) 0.0273(5) Uani 1 1 d .
H14 H 0.0901 0.6866 0.3379 0.033 Uiso 1 1 calc R
C15 C 0.12552(14) 0.56318(14) 0.30182(8) 0.0246(4) Uani 1 1 d .
H15 H 0.0651 0.5530 0.2797 0.029 Uiso 1 1 calc R
C16 C 0.13667(14) 0.30808(13) 0.30736(8) 0.0219(4) Uani 1 1 d .
C17 C 0.19926(15) 0.28542(15) 0.35782(9) 0.0323(5) Uani 1 1 d .
H17 H 0.2594 0.3156 0.3643 0.039 Uiso 1 1 calc R
C18 C 0.17479(18) 0.21955(17) 0.39853(10) 0.0416(6) Uani 1 1 d .
H18 H 0.2173 0.2064 0.4335 0.050 Uiso 1 1 calc R
C19 C 0.08917(19) 0.17260(15) 0.38894(10) 0.0411(6) Uani 1 1 d .
H19 H 0.0733 0.1260 0.4165 0.049 Uiso 1 1 calc R
C20 C 0.02688(17) 0.19403(15) 0.33900(10) 0.0369(6) Uani 1 1 d .
H20 H -0.0323 0.1621 0.3322 0.044 Uiso 1 1 calc R
C21 C 0.04984(14) 0.26179(14) 0.29858(9) 0.0283(5) Uani 1 1 d .
H21 H 0.0059 0.2766 0.2647 0.034 Uiso 1 1 calc R
C22 C 0.22827(14) 0.11162(13) 0.21563(9) 0.0245(4) Uani 1 1 d .
C23 C 0.29323(16) 0.09808(14) 0.26617(9) 0.0322(5) Uani 1 1 d .
H23 H 0.3360 0.1468 0.2796 0.039 Uiso 1 1 calc R
C24 C 0.29625(18) 0.01381(16) 0.29728(10) 0.0421(6) Uani 1 1 d .
H24 H 0.3414 0.0047 0.3315 0.050 Uiso 1 1 calc R
C25 C 0.2334(2) -0.05648(16) 0.27819(11) 0.0466(7) Uani 1 1 d .
H25 H 0.2349 -0.1138 0.2997 0.056 Uiso 1 1 calc R
C26 C 0.16856(18) -0.04421(15) 0.22822(11) 0.0428(6) Uani 1 1 d .
H26 H 0.1258 -0.0932 0.2152 0.051 Uiso 1 1 calc R
C27 C 0.16538(15) 0.03992(14) 0.19667(10) 0.0328(5) Uani 1 1 d .
H27 H 0.1204 0.0484 0.1623 0.039 Uiso 1 1 calc R
C28 C 0.28458(13) 0.17867(12) 0.10656(8) 0.0205(4) Uani 1 1 d .
C29 C 0.38279(14) 0.17577(14) 0.10992(9) 0.0277(5) Uani 1 1 d .
H29 H 0.4196 0.1955 0.1458 0.033 Uiso 1 1 calc R
C30 C 0.42847(15) 0.14446(15) 0.06178(10) 0.0353(5) Uani 1 1 d .
H30 H 0.4961 0.1438 0.0648 0.042 Uiso 1 1 calc R
C31 C 0.37677(16) 0.11446(15) 0.00992(10) 0.0337(5) Uani 1 1 d .
H31 H 0.4082 0.0932 -0.0231 0.040 Uiso 1 1 calc R
C32 C 0.27870(16) 0.11536(16) 0.00600(10) 0.0358(5) Uani 1 1 d .
H32 H 0.2423 0.0939 -0.0296 0.043 Uiso 1 1 calc R
C33 C 0.23292(15) 0.14756(15) 0.05397(9) 0.0306(5) Uani 1 1 d .
H33 H 0.1653 0.1483 0.0507 0.037 Uiso 1 1 calc R
C34 C 0.38236(14) 0.40365(13) 0.09288(10) 0.0291(5) Uani 1 1 d .
C35 C 0.47448(15) 0.38542(15) 0.11946(12) 0.0406(6) Uani 1 1 d .
H35 H 0.4865 0.3810 0.1620 0.049 Uiso 1 1 calc R
C36 C 0.54853(17) 0.37376(18) 0.08420(16) 0.0569(8) Uani 1 1 d .
H36 H 0.6113 0.3623 0.1027 0.068 Uiso 1 1 calc R
C37 C 0.5313(2) 0.37873(18) 0.02265(16) 0.0621(9) Uani 1 1 d .
H37 H 0.5823 0.3705 -0.0014 0.074 Uiso 1 1 calc R
C38 C 0.44059(19) 0.39565(16) -0.00461(13) 0.0514(7) Uani 1 1 d .
H38 H 0.4291 0.3986 -0.0473 0.062 Uiso 1 1 calc R
C39 C 0.36569(16) 0.40836(14) 0.03044(10) 0.0357(5) Uani 1 1 d .
H39 H 0.3032 0.4202 0.0117 0.043 Uiso 1 1 calc R
C40 C 0.29661(14) 0.54109(13) 0.16285(9) 0.0235(4) Uani 1 1 d .
C41 C 0.37826(18) 0.56791(16) 0.19855(13) 0.0584(8) Uani 1 1 d .
H41 H 0.4280 0.5238 0.2077 0.070 Uiso 1 1 calc R
C42 C 0.38891(19) 0.65755(16) 0.22117(12) 0.0562(8) Uani 1 1 d .
H42 H 0.4454 0.6745 0.2458 0.067 Uiso 1 1 calc R
C43 C 0.31802(16) 0.72178(15) 0.20805(9) 0.0347(5) Uani 1 1 d .
H43 H 0.3245 0.7832 0.2241 0.042 Uiso 1 1 calc R
C44 C 0.23783(16) 0.69707(15) 0.17177(10) 0.0357(5) Uani 1 1 d .
H44 H 0.1890 0.7419 0.1620 0.043 Uiso 1 1 calc R
C45 C 0.22688(14) 0.60689(13) 0.14890(9) 0.0263(5) Uani 1 1 d .
H45 H 0.1709 0.5907 0.1235 0.032 Uiso 1 1 calc R
C46 C 0.47389(13) 0.34782(13) 0.31671(9) 0.0231(4) Uani 1 1 d .
C47 C 0.54228(14) 0.41826(13) 0.31473(9) 0.0265(5) Uani 1 1 d .
H47 H 0.5380 0.4600 0.2815 0.032 Uiso 1 1 calc R
C48 C 0.61569(15) 0.42808(15) 0.36024(10) 0.0366(6) Uani 1 1 d .
H48 H 0.6613 0.4763 0.3577 0.044 Uiso 1 1 calc R
C49 C 0.62425(17) 0.36887(17) 0.40956(10) 0.0395(6) Uani 1 1 d .
C50 C 0.55504(17) 0.30221(19) 0.41299(10) 0.0459(7) Uani 1 1 d .
H50 H 0.5583 0.2628 0.4474 0.055 Uiso 1 1 calc R
C51 C 0.48083(15) 0.29090(17) 0.36790(10) 0.0404(6) Uani 1 1 d .
H51 H 0.4342 0.2441 0.3717 0.048 Uiso 1 1 calc R
C52 C 0.7077(2) 0.37622(19) 0.45793(12) 0.0703(10) Uani 1 1 d .
H52A H 0.6862 0.4034 0.4944 0.105 Uiso 1 1 calc R
H52B H 0.7570 0.4161 0.4436 0.105 Uiso 1 1 calc R
H52C H 0.7340 0.3139 0.4671 0.105 Uiso 1 1 calc R
C53 C -0.00885(16) 0.41711(15) 0.46830(10) 0.0364(5) Uani 1 1 d .
H53 H -0.0151 0.3601 0.4465 0.044 Uiso 1 1 calc R
C54 C 0.04107(15) 0.49028(16) 0.44711(10) 0.0353(5) Uani 1 1 d .
H54 H 0.0696 0.4836 0.4107 0.042 Uiso 1 1 calc R
C55 C 0.04994(15) 0.57333(16) 0.47845(10) 0.0357(5) Uani 1 1 d .
H55 H 0.0841 0.6239 0.4635 0.043 Uiso 1 1 calc R

loop_
_atom_site_aniso_label
_atom_site_aniso_U_11
_atom_site_aniso_U_22
_atom_site_aniso_U_33
_atom_site_aniso_U_23
_atom_site_aniso_U_13
_atom_site_aniso_U_12
Co 0.01513(14) 0.01690(14) 0.02836(15) 0.00039(12) -0.00124(11) 0.00026(11)
P1 0.0168(3) 0.0174(3) 0.0213(3) -0.0006(2) -0.0018(2) -0.0001(2)
P2 0.0178(3) 0.0152(3) 0.0257(3) 0.0011(2) 0.0027(2) -0.0002(2)
P3 0.0159(3) 0.0157(3) 0.0311(3) 0.0008(2) 0.0022(2) -0.0014(2)
B 0.0169(11) 0.0179(11) 0.0235(12) -0.0026(9) 0.0007(9) 0.0006(9)
N 0.0180(8) 0.0192(8) 0.0306(9) 0.0016(7) 0.0025(7) 0.0014(7)
C1 0.0185(10) 0.0157(9) 0.0212(10) 0.0009(8) 0.0022(8) -0.0031(8)
C2 0.0218(10) 0.0249(11) 0.0203(10) 0.0006(8) 0.0036(8) 0.0000(8)
C3 0.0178(10) 0.0320(12) 0.0251(11) 0.0050(9) 0.0040(8) 0.0045(9)
C4 0.0192(10) 0.0279(11) 0.0261(11) 0.0044(9) -0.0048(8) -0.0039(9)
C5 0.0304(12) 0.0262(11) 0.0245(11) -0.0043(9) -0.0029(9) -0.0019(9)
C6 0.0222(10) 0.0231(11) 0.0280(11) -0.0031(9) 0.0004(9) 0.0039(8)
C7 0.0162(9) 0.0185(10) 0.0213(10) 0.0017(8) 0.0005(8) 0.0003(8)
C8 0.0160(10) 0.0196(10) 0.0270(11) -0.0023(8) 0.0016(8) -0.0023(8)
C9 0.0195(10) 0.0176(10) 0.0220(10) -0.0017(8) 0.0006(8) 0.0002(8)
C10 0.0217(10) 0.0192(10) 0.0246(10) -0.0029(8) -0.0001(8) 0.0000(8)
C11 0.0242(13) 0.0485(16) 0.092(2) -0.0434(15) -0.0169(13) 0.0142(11)
C12 0.0246(13) 0.068(2) 0.114(3) -0.0617(19) -0.0215(15) 0.0081(13)
C13 0.0327(13) 0.0302(12) 0.0466(14) -0.0184(11) 0.0036(11) -0.0037(10)
C14 0.0328(12) 0.0261(11) 0.0232(11) -0.0016(9) 0.0045(9) 0.0098(9)
C15 0.0221(11) 0.0313(12) 0.0194(10) -0.0014(9) -0.0021(8) 0.0019(9)
C16 0.0244(11) 0.0204(10) 0.0211(10) -0.0008(8) 0.0038(8) 0.0040(8)
C17 0.0321(12) 0.0390(13) 0.0254(11) 0.0025(10) 0.0017(10) 0.0057(10)
C18 0.0555(16) 0.0447(15) 0.0252(12) 0.0094(11) 0.0072(11) 0.0179(13)
C19 0.0671(18) 0.0256(12) 0.0345(13) 0.0073(10) 0.0233(13) 0.0077(12)
C20 0.0485(15) 0.0263(12) 0.0386(13) -0.0023(10) 0.0165(12) -0.0085(10)
C21 0.0323(12) 0.0266(12) 0.0263(11) -0.0011(9) 0.0042(9) -0.0037(9)
C22 0.0287(11) 0.0155(10) 0.0317(11) 0.0026(9) 0.0146(9) 0.0032(9)
C23 0.0455(14) 0.0227(11) 0.0303(12) 0.0027(9) 0.0134(10) 0.0077(10)
C24 0.0651(17) 0.0307(13) 0.0338(13) 0.0096(10) 0.0207(12) 0.0164(12)
C25 0.0766(19) 0.0227(13) 0.0478(15) 0.0122(11) 0.0400(15) 0.0097(13)
C26 0.0538(16) 0.0211(12) 0.0603(17) -0.0025(11) 0.0368(14) -0.0063(11)
C27 0.0350(13) 0.0230(11) 0.0434(13) 0.0006(10) 0.0181(11) -0.0011(10)
C28 0.0219(10) 0.0133(10) 0.0266(11) 0.0030(8) 0.0049(8) -0.0002(8)
C29 0.0224(11) 0.0264(12) 0.0338(12) -0.0023(9) 0.0012(9) 0.0022(9)
C30 0.0218(11) 0.0380(14) 0.0471(14) -0.0017(11) 0.0085(10) 0.0029(10)
C31 0.0394(14) 0.0341(13) 0.0300(12) -0.0005(10) 0.0158(11) 0.0006(10)
C32 0.0353(13) 0.0445(14) 0.0275(12) -0.0041(10) 0.0038(10) -0.0011(11)
C33 0.0228(11) 0.0373(13) 0.0317(12) -0.0023(10) 0.0035(9) 0.0001(9)
C34 0.0234(11) 0.0165(10) 0.0494(14) 0.0002(9) 0.0127(10) -0.0055(8)
C35 0.0219(12) 0.0337(13) 0.0671(17) -0.0019(12) 0.0094(11) -0.0050(10)
C36 0.0254(14) 0.0399(15) 0.109(3) -0.0111(16) 0.0243(15) -0.0071(11)
C37 0.0425(17) 0.0431(16) 0.109(3) -0.0241(17) 0.0479(18) -0.0155(13)
C38 0.0579(18) 0.0374(15) 0.0652(18) -0.0113(13) 0.0361(15) -0.0161(13)
C39 0.0374(13) 0.0232(12) 0.0492(15) -0.0014(10) 0.0172(11) -0.0079(10)
C40 0.0258(11) 0.0173(10) 0.0269(11) 0.0024(8) 0.0003(9) -0.0052(8)
C41 0.0519(17) 0.0211(13) 0.092(2) 0.0059(13) -0.0375(15) -0.0025(12)
C42 0.0659(18) 0.0256(13) 0.0679(18) 0.0035(13) -0.0355(15) -0.0146(13)
C43 0.0544(15) 0.0196(11) 0.0310(12) -0.0013(9) 0.0082(11) -0.0128(11)
C44 0.0386(13) 0.0220(11) 0.0471(14) -0.0043(10) 0.0067(11) 0.0022(10)
C45 0.0262(11) 0.0230(11) 0.0296(11) -0.0033(9) 0.0022(9) 0.0008(9)
C46 0.0176(10) 0.0256(11) 0.0262(11) 0.0027(9) 0.0029(8) 0.0078(8)
C47 0.0261(11) 0.0203(11) 0.0316(12) 0.0001(9) -0.0032(9) 0.0038(9)
C48 0.0320(13) 0.0212(11) 0.0527(15) -0.0079(11) -0.0130(11) 0.0036(10)
C49 0.0380(14) 0.0420(14) 0.0348(13) -0.0120(11) -0.0124(11) 0.0183(12)
C50 0.0420(15) 0.0637(18) 0.0319(13) 0.0184(12) 0.0034(11) 0.0170(13)
C51 0.0237(12) 0.0538(16) 0.0439(14) 0.0210(12) 0.0050(11) 0.0015(11)
C52 0.076(2) 0.0557(18) 0.0663(19) -0.0217(15) -0.0490(16) 0.0273(16)
C53 0.0447(14) 0.0283(12) 0.0350(13) 0.0025(10) -0.0009(11) 0.0015(11)
C54 0.0359(13) 0.0380(14) 0.0322(12) 0.0090(11) 0.0053(10) 0.0067(11)
C55 0.0326(13) 0.0341(13) 0.0397(13) 0.0098(11) 0.0013(11) -0.0017(10)

loop_
_atom_type_symbol
_atom_type_description
_atom_type_scat_dispersion_real
_atom_type_scat_dispersion_imag
_atom_type_scat_source
C C 0.0033 0.0016 'International Tables Vol C Tables 4.2.6.8 and 6.1.1.4'
H H 0.0000 0.0000 'International Tables Vol C Tables 4.2.6.8 and 6.1.1.4'
B B 0.0013 0.0007 'International Tables Vol C Tables 4.2.6.8 and 6.1.1.4'
N N 0.0061 0.0033 'International Tables Vol C Tables 4.2.6.8 and 6.1.1.4'
P P 0.1023 0.0942 'International Tables Vol C Tables 4.2.6.8 and 6.1.1.4'
Co Co 0.3494 0.9721 'International Tables Vol C Tables 4.2.6.8 and 6.1.1.4'

loop_
_geom_angle_atom_site_label_1
_geom_angle_atom_site_label_2
_geom_angle_atom_site_label_3
_geom_angle
_geom_angle_site_symmetry_1
_geom_angle_site_symmetry_3
N Co P3 125.64(6) . .
N Co P1 115.32(6) . .
P3 Co P1 91.22(2) . .
N Co P2 131.89(6) . .
P3 Co P2 89.05(2) . .
P1 Co P2 93.14(2) . .
C7 P1 C16 108.29(9) . .
C7 P1 C10 106.14(9) . .
C16 P1 C10 102.43(9) . .
C7 P1 Co 115.77(6) . .
C16 P1 Co 108.38(6) . .
C10 P1 Co 114.86(6) . .
C8 P2 C22 106.62(9) . .
C8 P2 C28 106.76(9) . .
C22 P2 C28 100.00(8) . .
C8 P2 Co 114.58(6) . .
C22 P2 Co 113.69(7) . .
C28 P2 Co 113.90(6) . .
C9 P3 C40 108.80(9) . .
C9 P3 C34 108.74(9) . .
C40 P3 C34 102.62(9) . .
C9 P3 Co 115.86(6) . .
C40 P3 Co 107.97(6) . .
C34 P3 Co 111.98(7) . .
C1 B C7 110.88(15) . .
C1 B C8 108.50(15) . .
C7 B C8 109.28(15) . .
C1 B C9 108.07(15) . .
C7 B C9 110.60(15) . .
C8 B C9 109.47(15) . .
C46 N Co 169.49(14) . .
C2 C1 C6 114.87(17) . .
C2 C1 B 124.91(17) . .
C6 C1 B 120.23(16) . .
C1 C2 C3 122.74(18) . .
C1 C2 H2 118.6 . .
C3 C2 H2 118.6 . .
C4 C3 C2 120.35(18) . .
C4 C3 H3 119.8 . .
C2 C3 H3 119.8 . .
C3 C4 C5 118.93(18) . .
C3 C4 H4 120.5 . .
C5 C4 H4 120.5 . .
C6 C5 C4 119.94(18) . .
C6 C5 H5 120.0 . .
C4 C5 H5 120.0 . .
C5 C6 C1 123.17(18) . .
C5 C6 H6 118.4 . .
C1 C6 H6 118.4 . .
B C7 P1 114.61(12) . .
B C7 H7A 108.6 . .
P1 C7 H7A 108.6 . .
B C7 H7B 108.6 . .
P1 C7 H7B 108.6 . .
H7A C7 H7B 107.6 . .
B C8 P2 113.76(12) . .
B C8 H8A 108.8 . .
P2 C8 H8A 108.8 . .
B C8 H8B 108.8 . .
P2 C8 H8B 108.8 . .
H8A C8 H8B 107.7 . .
B C9 P3 114.25(12) . .
B C9 H9A 108.7 . .
P3 C9 H9A 108.7 . .
B C9 H9B 108.7 . .
P3 C9 H9B 108.7 . .
H9A C9 H9B 107.6 . .
C11 C10 C15 117.67(18) . .
C11 C10 P1 120.48(15) . .
C15 C10 P1 121.84(14) . .
C10 C11 C12 120.8(2) . .
C10 C11 H11 119.6 . .
C12 C11 H11 119.6 . .
C13 C12 C11 120.7(2) . .
C13 C12 H12 119.7 . .
C11 C12 H12 119.6 . .
C14 C13 C12 119.1(2) . .
C14 C13 H13 120.5 . .
C12 C13 H13 120.5 . .
C13 C14 C15 120.53(19) . .
C13 C14 H14 119.7 . .
C15 C14 H14 119.7 . .
C14 C15 C10 121.14(18) . .
C14 C15 H15 119.4 . .
C10 C15 H15 119.4 . .
C21 C16 C17 118.42(19) . .
C21 C16 P1 124.06(15) . .
C17 C16 P1 117.32(15) . .
C18 C17 C16 120.7(2) . .
C18 C17 H17 119.6 . .
C16 C17 H17 119.7 . .
C19 C18 C17 120.6(2) . .
C19 C18 H18 119.7 . .
C17 C18 H18 119.7 . .
C20 C19 C18 119.3(2) . .
C20 C19 H19 120.4 . .
C18 C19 H19 120.4 . .
C19 C20 C21 120.6(2) . .
C19 C20 H20 119.7 . .
C21 C20 H20 119.7 . .
C20 C21 C16 120.5(2) . .
C20 C21 H21 119.8 . .
C16 C21 H21 119.8 . .
C23 C22 C27 119.15(19) . .
C23 C22 P2 120.40(16) . .
C27 C22 P2 120.39(16) . .
C22 C23 C24 120.6(2) . .
C22 C23 H23 119.7 . .
C24 C23 H23 119.7 . .
C25 C24 C23 119.7(2) . .
C25 C24 H24 120.2 . .
C23 C24 H24 120.1 . .
C26 C25 C24 120.5(2) . .
C26 C25 H25 119.8 . .
C24 C25 H25 119.8 . .
C25 C26 C27 120.2(2) . .
C25 C26 H26 119.9 . .
C27 C26 H26 119.9 . .
C22 C27 C26 119.9(2) . .
C22 C27 H27 120.0 . .
C26 C27 H27 120.0 . .
C29 C28 C33 117.98(18) . .
C29 C28 P2 118.61(15) . .
C33 C28 P2 123.38(15) . .
C28 C29 C30 121.06(19) . .
C28 C29 H29 119.5 . .
C30 C29 H29 119.5 . .
C31 C30 C29 120.5(2) . .
C31 C30 H30 119.7 . .
C29 C30 H30 119.8 . .
C30 C31 C32 119.4(2) . .
C30 C31 H31 120.3 . .
C32 C31 H31 120.3 . .
C31 C32 C33 120.2(2) . .
C31 C32 H32 119.9 . .
C33 C32 H32 119.9 . .
C28 C33 C32 120.92(19) . .
C28 C33 H33 119.5 . .
C32 C33 H33 119.5 . .
C39 C34 C35 119.0(2) . .
C39 C34 P3 121.31(16) . .
C35 C34 P3 119.67(18) . .
C36 C35 C34 120.5(3) . .
C36 C35 H35 119.8 . .
C34 C35 H35 119.8 . .
C37 C36 C35 120.0(3) . .
C37 C36 H36 120.0 . .
C35 C36 H36 120.0 . .
C36 C37 C38 120.5(2) . .
C36 C37 H37 119.8 . .
C38 C37 H37 119.8 . .
C37 C38 C39 120.0(3) . .
C37 C38 H38 120.0 . .
C39 C38 H38 120.0 . .
C34 C39 C38 120.0(2) . .
C34 C39 H39 120.0 . .
C38 C39 H39 120.0 . .
C45 C40 C41 118.17(19) . .
C45 C40 P3 123.94(15) . .
C41 C40 P3 117.81(16) . .
C42 C41 C40 121.3(2) . .
C42 C41 H41 119.3 . .
C40 C41 H41 119.4 . .
C43 C42 C41 119.9(2) . .
C43 C42 H42 120.0 . .
C41 C42 H42 120.0 . .
C44 C43 C42 119.5(2) . .
C44 C43 H43 120.2 . .
C42 C43 H43 120.2 . .
C43 C44 C45 120.7(2) . .
C43 C44 H44 119.7 . .
C45 C44 H44 119.7 . .
C40 C45 C44 120.35(19) . .
C40 C45 H45 119.8 . .
C44 C45 H45 119.8 . .
N C46 C51 121.06(19) . .
N C46 C47 121.66(17) . .
C51 C46 C47 117.27(19) . .
C48 C47 C46 121.08(19) . .
C48 C47 H47 119.5 . .
C46 C47 H47 119.5 . .
C47 C48 C49 121.2(2) . .
C47 C48 H48 119.4 . .
C49 C48 H48 119.4 . .
C50 C49 C48 117.9(2) . .
C50 C49 C52 120.8(2) . .
C48 C49 C52 121.3(2) . .
C49 C50 C51 121.9(2) . .
C49 C50 H50 119.1 . .
C51 C50 H50 119.0 . .
C50 C51 C46 120.5(2) . .
C50 C51 H51 119.8 . .
C46 C51 H51 119.7 . .
C49 C52 H52A 109.5 . .
C49 C52 H52B 109.5 . .
H52A C52 H52B 109.5 . .
C49 C52 H52C 109.5 . .
H52A C52 H52C 109.5 . .
H52B C52 H52C 109.5 . .
C54 C53 C55 119.8(2) . 3_566
C54 C53 H53 120.1 . .
C55 C53 H53 120.1 3_566 .
C53 C54 C55 120.3(2) . .
C53 C54 H54 119.8 . .
C55 C54 H54 119.8 . .
C54 C55 C53 119.8(2) . 3_566
C54 C55 H55 120.1 . .
C53 C55 H55 120.1 3_566 .

loop_
_geom_bond_atom_site_label_1
_geom_bond_atom_site_label_2
_geom_bond_distance
_geom_bond_site_symmetry_2
Co N 1.6580(15) .
Co P3 2.1610(6) .
Co P1 2.1725(6) .
Co P2 2.1884(6) .
P1 C7 1.8106(18) .
P1 C16 1.835(2) .
P1 C10 1.8395(19) .
P2 C8 1.8054(18) .
P2 C22 1.8317(19) .
P2 C28 1.8387(19) .
P3 C9 1.8037(18) .
P3 C40 1.8324(19) .
P3 C34 1.835(2) .
B C1 1.624(3) .
B C7 1.652(3) .
B C8 1.662(3) .
B C9 1.677(3) .
N C46 1.367(2) .
C1 C2 1.395(3) .
C1 C6 1.404(3) .
C2 C3 1.395(2) .
C2 H2 0.9500 .
C3 C4 1.375(3) .
C3 H3 0.9500 .
C4 C5 1.385(3) .
C4 H4 0.9500 .
C5 C6 1.385(3) .
C5 H5 0.9500 .
C6 H6 0.9500 .
C7 H7A 0.9900 .
C7 H7B 0.9900 .
C8 H8A 0.9900 .
C8 H8B 0.9900 .
C9 H9A 0.9900 .
C9 H9B 0.9900 .
C10 C11 1.374(3) .
C10 C15 1.387(3) .
C11 C12 1.384(3) .
C11 H11 0.9500 .
C12 C13 1.373(3) .
C12 H12 0.9500 .
C13 C14 1.359(3) .
C13 H13 0.9500 .
C14 C15 1.382(3) .
C14 H14 0.9500 .
C15 H15 0.9500 .
C16 C21 1.389(3) .
C16 C17 1.393(3) .
C17 C18 1.380(3) .
C17 H17 0.9500 .
C18 C19 1.380(3) .
C18 H18 0.9500 .
C19 C20 1.378(3) .
C19 H19 0.9500 .
C20 C21 1.388(3) .
C20 H20 0.9500 .
C21 H21 0.9500 .
C22 C23 1.389(3) .
C22 C27 1.393(3) .
C23 C24 1.391(3) .
C23 H23 0.9500 .
C24 C25 1.378(3) .
C24 H24 0.9500 .
C25 C26 1.376(3) .
C25 H25 0.9500 .
C26 C27 1.394(3) .
C26 H26 0.9500 .
C27 H27 0.9500 .
C28 C29 1.381(3) .
C28 C33 1.387(3) .
C29 C30 1.387(3) .
C29 H29 0.9500 .
C30 C31 1.370(3) .
C30 H30 0.9500 .
C31 C32 1.378(3) .
C31 H31 0.9500 .
C32 C33 1.388(3) .
C32 H32 0.9500 .
C33 H33 0.9500 .
C34 C39 1.390(3) .
C34 C35 1.395(3) .
C35 C36 1.385(3) .
C35 H35 0.9500 .
C36 C37 1.372(4) .
C36 H36 0.9500 .
C37 C38 1.379(4) .
C37 H37 0.9500 .
C38 C39 1.394(3) .
C38 H38 0.9500 .
C39 H39 0.9500 .
C40 C45 1.374(3) .
C40 C41 1.383(3) .
C41 C42 1.382(3) .
C41 H41 0.9500 .
C42 C43 1.368(3) .
C42 H42 0.9500 .
C43 C44 1.366(3) .
C43 H43 0.9500 .
C44 C45 1.392(3) .
C44 H44 0.9500 .
C45 H45 0.9500 .
C46 C51 1.399(3) .
C46 C47 1.401(3) .
C47 C48 1.378(3) .
C47 H47 0.9500 .
C48 C49 1.385(3) .
C48 H48 0.9500 .
C49 C50 1.374(3) .
C49 C52 1.514(3) .
C50 C51 1.382(3) .
C50 H50 0.9500 .
C51 H51 0.9500 .
C52 H52A 0.9800 .
C52 H52B 0.9800 .
C52 H52C 0.9800 .
C53 C54 1.375(3) .
C53 C55 1.385(3) 3_566
C53 H53 0.9500 .
C54 C55 1.379(3) .
C54 H54 0.9500 .
C55 C53 1.385(3) 3_566
C55 H55 0.9500 .
